data_7151499
loop_
_publ_author_name
'Gillson, Ashley-Mae E.'
'Glover, Stephen A.'
'Tucker, David J.'
'Turner, Peter'

_publ_section_title
;
 Crystal structures and properties of mutagenic
 N-acyloxy-N-alkoxyamides ? ?most pyramidal? acyclic amides
;
_journal_issue 19
_journal_name_full 'Organic &amp;  Biomolecular Chemistry'
_journal_page_first 3430
_journal_paper_doi 10.1039/b306098p
_journal_volume 1
_journal_year 2003
_chemical_formula_sum 'C33 H41 N O4'
_chemical_formula_weight 515.67
_space_group_IT_number 14
_symmetry_cell_setting monoclinic
_symmetry_Int_Tables_number 14
_symmetry_space_group_name_Hall '-P 2yn'
_symmetry_space_group_name_H-M 'P 1 21/n 1'
_atom_sites_solution_hydrogens geom
_atom_sites_solution_primary direct
_atom_sites_solution_secondary difmap
_audit_creation_method SHELXL-97
_cell_angle_alpha 90.00
_cell_angle_beta 98.007(4)
_cell_angle_gamma 90.00
_cell_formula_units_Z 4
_cell_length_a 9.2910(19)
_cell_length_b 17.063(4)
_cell_length_c 18.640(4)
_cell_measurement_reflns_used 932
_cell_measurement_temperature 150(2)
_cell_measurement_theta_max 2.332
_cell_measurement_theta_min 28.029
_cell_volume 2926.2(11)
_computing_cell_refinement 'SAINT (Bruker,1995)'
_computing_data_collection 'SMART (Bruker,1995)'
_computing_data_reduction 'SAINT and XPREP (Bruker 1995)'
_computing_molecular_graphics
;
teXsan for Windows (MSC, 1997)
xtal 3.6 (Hall,du Boulay, D.J. & Olthof-Hazekamp, R. 1999)
ORTEPII  (Johnson,C.K., 1976).
WinGX (Farrugia, 1999)
;
_computing_structure_refinement 'SHELXL-97 (Sheldrick, 1997)'
_computing_structure_solution 'SIR97 (Altomare, et. al. 1997)'
_diffrn_ambient_temperature 150(2)
_diffrn_crystal_treatment
;
attached with Exxon Paratone N, to a short length
of fibre supported on a thin piece of copper wire
inserted in a copper mounting pin.  The crystal was
quenched in a cold nitrogen gas stream from an
Oxford Cryosystems Cryostream.
;
_diffrn_measured_fraction_theta_full 0.976
_diffrn_measured_fraction_theta_max 0.976
_diffrn_measurement_device_type 'Bruker SMART 1000 CCD'
_diffrn_measurement_method \w
_diffrn_radiation_monochromator graphite
_diffrn_radiation_source 'sealed tube'
_diffrn_radiation_type MoK\a
_diffrn_radiation_wavelength 0.71073
_diffrn_reflns_av_R_equivalents 0.0300
_diffrn_reflns_av_sigmaI/netI 0.0242
_diffrn_reflns_limit_h_max 12
_diffrn_reflns_limit_h_min -12
_diffrn_reflns_limit_k_max 22
_diffrn_reflns_limit_k_min -22
_diffrn_reflns_limit_l_max 24
_diffrn_reflns_limit_l_min -24
_diffrn_reflns_number 29776
_diffrn_reflns_theta_full 28.28
_diffrn_reflns_theta_max 28.28
_diffrn_reflns_theta_min 1.63
_diffrn_standards_decay_% 0.03
_diffrn_standards_number 233
_exptl_absorpt_coefficient_mu 0.076
_exptl_absorpt_correction_type none
_exptl_crystal_colour colourless
_exptl_crystal_density_diffrn 1.171
_exptl_crystal_density_method 'not measured'
_exptl_crystal_description prism
_exptl_crystal_F_000 1112
_exptl_crystal_size_max 0.465
_exptl_crystal_size_mid 0.174
_exptl_crystal_size_min 0.173
_refine_diff_density_max 0.238
_refine_diff_density_min -0.260
_refine_diff_density_rms 0.038
_refine_ls_extinction_method none
_refine_ls_goodness_of_fit_ref 1.318
_refine_ls_hydrogen_treatment mixed
_refine_ls_matrix_type full
_refine_ls_number_parameters 352
_refine_ls_number_reflns 7092
_refine_ls_number_restraints 0
_refine_ls_restrained_S_all 1.318
_refine_ls_R_factor_all 0.0607
_refine_ls_R_factor_gt 0.0425
_refine_ls_shift/su_max 0.000
_refine_ls_shift/su_mean 0.000
_refine_ls_structure_factor_coef Fsqd
_refine_ls_weighting_details 'calc w=1/[\s^2^(Fo^2^)+(0.02P)^2^+0.5P] where P=(Fo^2^+2Fc^2^)/3'
_refine_ls_weighting_scheme calc
_refine_ls_wR_factor_gt 0.0863
_refine_ls_wR_factor_ref 0.0909
_reflns_number_gt 5242
_reflns_number_total 7092
_reflns_threshold_expression >2sigma(I)
_cod_data_source_file b306098p.txt
_cod_data_source_block sag3
_cod_original_sg_symbol_H-M 'P 21/n     '
_cod_database_code 7151499

loop_
_symmetry_equiv_pos_as_xyz
'x, y, z'
'-x+1/2, y+1/2, -z+1/2'
'-x, -y, -z'
'x-1/2, -y-1/2, z-1/2'

loop_
_atom_site_label
_atom_site_type_symbol
_atom_site_fract_x
_atom_site_fract_y
_atom_site_fract_z
_atom_site_U_iso_or_equiv
_atom_site_adp_type
_atom_site_occupancy
_atom_site_symmetry_multiplicity
_atom_site_calc_flag
_atom_site_refinement_flags
_atom_site_disorder_assembly
_atom_site_disorder_group
O1 O 0.43830(10) 0.42571(5) 0.15084(4) 0.0309(2) Uani 1 1 d . . .
O2 O 0.59934(11) 0.51008(6) 0.11150(5) 0.0387(2) Uani 1 1 d . . .
O3 O 0.28450(9) 0.36392(5) 0.06418(5) 0.0306(2) Uani 1 1 d . . .
O4 O 0.62065(11) 0.31569(6) 0.13662(5) 0.0411(2) Uani 1 1 d . . .
N1 N 0.42903(11) 0.38885(6) 0.08076(6) 0.0294(2) Uani 1 1 d . . .
C1 C 0.51465(13) 0.53254(7) 0.22523(7) 0.0258(3) Uani 1 1 d . . .
C2 C 0.42769(15) 0.50655(8) 0.27505(7) 0.0355(3) Uani 1 1 d . . .
H2 H 0.3711 0.4604 0.2656 0.043 Uiso 1 1 calc R . .
C3 C 0.42335(15) 0.54801(8) 0.33853(8) 0.0390(3) Uani 1 1 d . . .
H3 H 0.3644 0.5290 0.3725 0.047 Uiso 1 1 calc R . .
C4 C 0.50266(13) 0.61685(7) 0.35432(7) 0.0293(3) Uani 1 1 d . . .
C5 C 0.58981(14) 0.64201(7) 0.30386(7) 0.0297(3) Uani 1 1 d . . .
H5 H 0.6458 0.6885 0.3130 0.036 Uiso 1 1 calc R . .
C6 C 0.59628(14) 0.60038(7) 0.24045(7) 0.0288(3) Uani 1 1 d . . .
H6 H 0.6572 0.6184 0.2070 0.035 Uiso 1 1 calc R . .
C7 C 0.52545(13) 0.49097(7) 0.15624(7) 0.0272(3) Uani 1 1 d . . .
C8 C 0.49660(14) 0.65960(8) 0.42626(7) 0.0348(3) Uani 1 1 d . . .
C9 C 0.5513(2) 0.74387(9) 0.42445(9) 0.0561(5) Uani 1 1 d . . .
H9A H 0.4930 0.7724 0.3850 0.084 Uiso 1 1 calc R . .
H9B H 0.6534 0.7437 0.4165 0.084 Uiso 1 1 calc R . .
H9C H 0.5427 0.7696 0.4707 0.084 Uiso 1 1 calc R . .
C10 C 0.59289(19) 0.61420(11) 0.48579(9) 0.0578(5) Uani 1 1 d . . .
H10A H 0.5892 0.6395 0.5327 0.087 Uiso 1 1 calc R . .
H10B H 0.6933 0.6139 0.4753 0.087 Uiso 1 1 calc R . .
H10C H 0.5577 0.5602 0.4874 0.087 Uiso 1 1 calc R . .
C11A C 0.34111(16) 0.66162(11) 0.44445(9) 0.0543(5) Uani 1 1 d . . .
H11A H 0.2774 0.6870 0.4049 0.081 Uiso 1 1 calc R . .
H11B H 0.3389 0.6912 0.4893 0.081 Uiso 1 1 calc R . .
H11C H 0.3074 0.6080 0.4508 0.081 Uiso 1 1 calc R . .
C12 C 0.16699(14) 0.49341(8) 0.06088(7) 0.0289(3) Uani 1 1 d . . .
C13 C 0.06798(15) 0.48975(8) 0.11015(7) 0.0343(3) Uani 1 1 d . . .
H13 H 0.0174 0.4422 0.1157 0.041 Uiso 1 1 calc R . .
C14 C 0.04215(15) 0.55426(8) 0.15124(7) 0.0336(3) Uani 1 1 d . . .
H14 H -0.0265 0.5502 0.1844 0.040 Uiso 1 1 calc R . .
C15 C 0.11420(13) 0.62531(7) 0.14540(6) 0.0276(3) Uani 1 1 d . . .
C16 C 0.21056(14) 0.62874(8) 0.09461(7) 0.0325(3) Uani 1 1 d . . .
H16 H 0.2599 0.6765 0.0883 0.039 Uiso 1 1 calc R . .
C17 C 0.23635(14) 0.56405(8) 0.05293(7) 0.0333(3) Uani 1 1 d . . .
H17 H 0.3024 0.5684 0.0185 0.040 Uiso 1 1 calc R . .
C18 C 0.19966(15) 0.42203(8) 0.01861(7) 0.0335(3) Uani 1 1 d . . .
H18A H 0.1072 0.3980 -0.0037 0.040 Uiso 1 1 calc R . .
H18B H 0.2543 0.4380 -0.0209 0.040 Uiso 1 1 calc R . .
C19 C 0.08470(15) 0.69656(8) 0.19125(7) 0.0326(3) Uani 1 1 d . . .
C20 C 0.2156(2) 0.75057(11) 0.20399(13) 0.0798(7) Uani 1 1 d . . .
H20A H 0.2342 0.7728 0.1577 0.120 Uiso 1 1 calc R . .
H20B H 0.3008 0.7208 0.2257 0.120 Uiso 1 1 calc R . .
H20C H 0.1962 0.7930 0.2367 0.120 Uiso 1 1 calc R . .
C21 C 0.0474(3) 0.67119(11) 0.26481(9) 0.0813(7) Uani 1 1 d . . .
H21A H 0.0328 0.7177 0.2938 0.122 Uiso 1 1 calc R . .
H21B H 0.1273 0.6397 0.2899 0.122 Uiso 1 1 calc R . .
H21C H -0.0418 0.6398 0.2580 0.122 Uiso 1 1 calc R . .
C22 C -0.0443(2) 0.74098(11) 0.15255(10) 0.0717(6) Uani 1 1 d . . .
H22A H -0.0677 0.7849 0.1828 0.108 Uiso 1 1 calc R . .
H22B H -0.1282 0.7058 0.1435 0.108 Uiso 1 1 calc R . .
H22C H -0.0205 0.7610 0.1064 0.108 Uiso 1 1 calc R . .
C23 C 0.49829(13) 0.26654(7) 0.02469(7) 0.0262(3) Uani 1 1 d . . .
C24 C 0.52482(13) 0.18738(7) 0.03885(7) 0.0296(3) Uani 1 1 d . . .
H24 H 0.5583 0.1705 0.0868 0.036 Uiso 1 1 calc R . .
C25 C 0.50267(13) 0.13335(7) -0.01663(7) 0.0290(3) Uani 1 1 d . . .
H25 H 0.5182 0.0794 -0.0058 0.035 Uiso 1 1 calc R . .
C26 C 0.45796(12) 0.15580(7) -0.08831(7) 0.0257(3) Uani 1 1 d . . .
C27 C 0.43568(14) 0.23551(7) -0.10174(7) 0.0285(3) Uani 1 1 d . . .
H27 H 0.4078 0.2528 -0.1501 0.034 Uiso 1 1 calc R . .
C28 C 0.45316(13) 0.29034(7) -0.04610(7) 0.0282(3) Uani 1 1 d . . .
H28 H 0.4342 0.3442 -0.0565 0.034 Uiso 1 1 calc R . .
C29 C 0.52385(14) 0.32176(7) 0.08669(7) 0.0295(3) Uani 1 1 d . . .
C30 C 0.43538(14) 0.09334(8) -0.14781(7) 0.0331(3) Uani 1 1 d . . .
C31 C 0.39322(18) 0.12852(9) -0.22340(8) 0.0460(4) Uani 1 1 d . . .
H31A H 0.3021 0.1578 -0.2248 0.069 Uiso 1 1 calc R . .
H31B H 0.3804 0.0863 -0.2594 0.069 Uiso 1 1 calc R . .
H31C H 0.4702 0.1640 -0.2344 0.069 Uiso 1 1 calc R . .
C32 C 0.31379(18) 0.03776(9) -0.13161(9) 0.0529(4) Uani 1 1 d . . .
H32A H 0.3402 0.0144 -0.0835 0.079 Uiso 1 1 calc R . .
H32B H 0.3006 -0.0038 -0.1682 0.079 Uiso 1 1 calc R . .
H32C H 0.2230 0.0672 -0.1327 0.079 Uiso 1 1 calc R . .
C33 C 0.57756(17) 0.04690(9) -0.14718(8) 0.0472(4) Uani 1 1 d . . .
H33A H 0.6561 0.0828 -0.1551 0.071 Uiso 1 1 calc R . .
H33B H 0.5650 0.0075 -0.1858 0.071 Uiso 1 1 calc R . .
H33C H 0.6021 0.0208 -0.1002 0.071 Uiso 1 1 calc R . .

loop_
_atom_site_aniso_label
_atom_site_aniso_U_11
_atom_site_aniso_U_22
_atom_site_aniso_U_33
_atom_site_aniso_U_23
_atom_site_aniso_U_13
_atom_site_aniso_U_12
O1 0.0387(5) 0.0289(5) 0.0264(5) -0.0079(4) 0.0100(4) -0.0061(4)
O2 0.0453(6) 0.0407(6) 0.0328(5) -0.0050(4) 0.0148(4) -0.0107(5)
O3 0.0279(5) 0.0289(5) 0.0354(5) -0.0047(4) 0.0056(4) -0.0017(4)
O4 0.0393(6) 0.0455(6) 0.0360(5) -0.0094(5) -0.0037(4) 0.0041(5)
N1 0.0304(6) 0.0309(6) 0.0276(5) -0.0091(5) 0.0061(4) -0.0033(5)
C1 0.0252(6) 0.0244(6) 0.0274(6) -0.0010(5) 0.0025(5) 0.0026(5)
C2 0.0338(7) 0.0346(7) 0.0398(8) -0.0118(6) 0.0119(6) -0.0120(6)
C3 0.0353(7) 0.0448(8) 0.0404(8) -0.0128(7) 0.0175(6) -0.0129(6)
C4 0.0223(6) 0.0314(7) 0.0336(7) -0.0075(6) 0.0021(5) 0.0027(5)
C5 0.0312(7) 0.0221(6) 0.0348(7) -0.0011(5) 0.0008(5) -0.0013(5)
C6 0.0307(7) 0.0260(6) 0.0301(7) 0.0035(5) 0.0054(5) -0.0003(5)
C7 0.0272(6) 0.0250(6) 0.0292(6) -0.0001(5) 0.0029(5) 0.0004(5)
C8 0.0269(7) 0.0406(8) 0.0366(7) -0.0147(6) 0.0032(6) -0.0006(6)
C9 0.0655(11) 0.0447(9) 0.0608(11) -0.0273(8) 0.0190(9) -0.0099(8)
C10 0.0596(11) 0.0674(12) 0.0426(9) -0.0169(8) -0.0058(8) 0.0116(9)
C11A 0.0349(8) 0.0790(12) 0.0510(9) -0.0354(9) 0.0132(7) -0.0048(8)
C12 0.0283(6) 0.0319(7) 0.0263(6) -0.0004(5) 0.0029(5) 0.0029(5)
C13 0.0381(7) 0.0295(7) 0.0369(7) 0.0012(6) 0.0111(6) -0.0032(6)
C14 0.0355(7) 0.0356(7) 0.0325(7) 0.0017(6) 0.0144(6) 0.0009(6)
C15 0.0270(6) 0.0293(7) 0.0252(6) 0.0025(5) -0.0005(5) 0.0057(5)
C16 0.0324(7) 0.0298(7) 0.0357(7) 0.0027(6) 0.0065(6) -0.0038(6)
C17 0.0315(7) 0.0385(8) 0.0318(7) 0.0006(6) 0.0112(6) -0.0009(6)
C18 0.0340(7) 0.0372(7) 0.0290(7) -0.0037(6) 0.0031(5) 0.0023(6)
C19 0.0376(7) 0.0286(7) 0.0318(7) 0.0008(5) 0.0051(6) 0.0072(6)
C20 0.0597(12) 0.0611(12) 0.1221(18) -0.0531(13) 0.0254(12) -0.0127(10)
C21 0.165(2) 0.0449(10) 0.0403(10) -0.0078(8) 0.0379(12) 0.0036(12)
C22 0.0781(13) 0.0662(12) 0.0667(12) -0.0101(10) -0.0044(10) 0.0429(11)
C23 0.0222(6) 0.0288(6) 0.0287(6) -0.0035(5) 0.0070(5) -0.0007(5)
C24 0.0287(7) 0.0333(7) 0.0267(6) 0.0015(5) 0.0031(5) 0.0038(5)
C25 0.0298(6) 0.0229(6) 0.0342(7) 0.0013(5) 0.0044(5) 0.0032(5)
C26 0.0206(6) 0.0260(6) 0.0306(6) -0.0032(5) 0.0044(5) 0.0005(5)
C27 0.0315(7) 0.0285(7) 0.0257(6) 0.0009(5) 0.0046(5) 0.0031(5)
C28 0.0315(7) 0.0224(6) 0.0320(7) 0.0000(5) 0.0086(5) 0.0017(5)
C29 0.0287(7) 0.0307(7) 0.0300(7) -0.0021(6) 0.0077(5) -0.0027(5)
C30 0.0349(7) 0.0277(7) 0.0346(7) -0.0073(6) -0.0025(6) 0.0028(6)
C31 0.0601(10) 0.0423(9) 0.0328(8) -0.0118(7) -0.0036(7) 0.0107(7)
C32 0.0523(10) 0.0415(9) 0.0601(10) -0.0074(8) -0.0096(8) -0.0152(7)
C33 0.0510(9) 0.0407(8) 0.0476(9) -0.0179(7) -0.0015(7) 0.0147(7)

loop_
_atom_type_symbol
_atom_type_description
_atom_type_scat_dispersion_real
_atom_type_scat_dispersion_imag
_atom_type_scat_source
C C 0.0033 0.0016 'International Tables Vol C Tables 4.2.6.8 and 6.1.1.4'
H H 0.0000 0.0000 'International Tables Vol C Tables 4.2.6.8 and 6.1.1.4'
N N 0.0061 0.0033 'International Tables Vol C Tables 4.2.6.8 and 6.1.1.4'
O O 0.0106 0.0060 'International Tables Vol C Tables 4.2.6.8 and 6.1.1.4'

loop_
_geom_angle_atom_site_label_1
_geom_angle_atom_site_label_2
_geom_angle_atom_site_label_3
_geom_angle
_geom_angle_site_symmetry_1
_geom_angle_site_symmetry_3
_geom_angle_publ_flag
C7 O1 N1 112.37(9) . . ?
N1 O3 C18 110.16(9) . . ?
O3 N1 C29 109.44(9) . . ?
O3 N1 O1 105.48(8) . . ?
C29 N1 O1 108.59(9) . . ?
C2 C1 C6 118.79(11) . . ?
C2 C1 C7 122.94(11) . . ?
C6 C1 C7 118.27(11) . . ?
C3 C2 C1 119.90(12) . . ?
C3 C2 H2 120.0 . . ?
C1 C2 H2 120.0 . . ?
C2 C3 C4 122.21(12) . . ?
C2 C3 H3 118.9 . . ?
C4 C3 H3 118.9 . . ?
C5 C4 C3 117.18(12) . . ?
C5 C4 C8 122.66(11) . . ?
C3 C4 C8 120.12(12) . . ?
C6 C5 C4 121.07(12) . . ?
C6 C5 H5 119.5 . . ?
C4 C5 H5 119.5 . . ?
C5 C6 C1 120.84(12) . . ?
C5 C6 H6 119.6 . . ?
C1 C6 H6 119.6 . . ?
O2 C7 O1 124.05(11) . . ?
O2 C7 C1 126.01(12) . . ?
O1 C7 C1 109.93(10) . . ?
C9 C8 C11A 108.14(13) . . ?
C9 C8 C4 112.05(12) . . ?
C11A C8 C4 110.80(11) . . ?
C9 C8 C10 109.21(13) . . ?
C11A C8 C10 108.94(13) . . ?
C4 C8 C10 107.65(11) . . ?
C8 C9 H9A 109.5 . . ?
C8 C9 H9B 109.5 . . ?
H9A C9 H9B 109.5 . . ?
C8 C9 H9C 109.5 . . ?
H9A C9 H9C 109.5 . . ?
H9B C9 H9C 109.5 . . ?
C8 C10 H10A 109.5 . . ?
C8 C10 H10B 109.5 . . ?
H10A C10 H10B 109.5 . . ?
C8 C10 H10C 109.5 . . ?
H10A C10 H10C 109.5 . . ?
H10B C10 H10C 109.5 . . ?
C8 C11A H11A 109.5 . . ?
C8 C11A H11B 109.5 . . ?
H11A C11A H11B 109.5 . . ?
C8 C11A H11C 109.5 . . ?
H11A C11A H11C 109.5 . . ?
H11B C11A H11C 109.5 . . ?
C17 C12 C13 118.10(12) . . ?
C17 C12 C18 121.20(11) . . ?
C13 C12 C18 120.69(12) . . ?
C14 C13 C12 120.87(12) . . ?
C14 C13 H13 119.6 . . ?
C12 C13 H13 119.6 . . ?
C13 C14 C15 121.77(12) . . ?
C13 C14 H14 119.1 . . ?
C15 C14 H14 119.1 . . ?
C16 C15 C14 116.76(12) . . ?
C16 C15 C19 121.87(12) . . ?
C14 C15 C19 121.34(11) . . ?
C17 C16 C15 121.62(12) . . ?
C17 C16 H16 119.2 . . ?
C15 C16 H16 119.2 . . ?
C12 C17 C16 120.83(12) . . ?
C12 C17 H17 119.6 . . ?
C16 C17 H17 119.6 . . ?
O3 C18 C12 112.12(10) . . ?
O3 C18 H18A 109.2 . . ?
C12 C18 H18A 109.2 . . ?
O3 C18 H18B 109.2 . . ?
C12 C18 H18B 109.2 . . ?
H18A C18 H18B 107.9 . . ?
C22 C19 C20 109.53(15) . . ?
C22 C19 C21 107.89(15) . . ?
C20 C19 C21 108.03(15) . . ?
C22 C19 C15 108.83(12) . . ?
C20 C19 C15 111.54(12) . . ?
C21 C19 C15 110.94(12) . . ?
C19 C20 H20A 109.5 . . ?
C19 C20 H20B 109.5 . . ?
H20A C20 H20B 109.5 . . ?
C19 C20 H20C 109.5 . . ?
H20A C20 H20C 109.5 . . ?
H20B C20 H20C 109.5 . . ?
C19 C21 H21A 109.5 . . ?
C19 C21 H21B 109.5 . . ?
H21A C21 H21B 109.5 . . ?
C19 C21 H21C 109.5 . . ?
H21A C21 H21C 109.5 . . ?
H21B C21 H21C 109.5 . . ?
C19 C22 H22A 109.5 . . ?
C19 C22 H22B 109.5 . . ?
H22A C22 H22B 109.5 . . ?
C19 C22 H22C 109.5 . . ?
H22A C22 H22C 109.5 . . ?
H22B C22 H22C 109.5 . . ?
C28 C23 C24 119.08(11) . . ?
C28 C23 C29 123.27(11) . . ?
C24 C23 C29 117.62(11) . . ?
C25 C24 C23 120.17(12) . . ?
C25 C24 H24 119.9 . . ?
C23 C24 H24 119.9 . . ?
C24 C25 C26 121.84(12) . . ?
C24 C25 H25 119.1 . . ?
C26 C25 H25 119.1 . . ?
C27 C26 C25 117.17(11) . . ?
C27 C26 C30 123.19(11) . . ?
C25 C26 C30 119.64(11) . . ?
C28 C27 C26 121.62(12) . . ?
C28 C27 H27 119.2 . . ?
C26 C27 H27 119.2 . . ?
C23 C28 C27 120.06(12) . . ?
C23 C28 H28 120.0 . . ?
C27 C28 H28 120.0 . . ?
O4 C29 N1 120.70(11) . . ?
O4 C29 C23 124.60(12) . . ?
N1 C29 C23 114.54(11) . . ?
C31 C30 C26 112.66(11) . . ?
C31 C30 C32 108.78(12) . . ?
C26 C30 C32 108.51(11) . . ?
C31 C30 C33 108.54(12) . . ?
C26 C30 C33 108.78(11) . . ?
C32 C30 C33 109.54(12) . . ?
C30 C31 H31A 109.5 . . ?
C30 C31 H31B 109.5 . . ?
H31A C31 H31B 109.5 . . ?
C30 C31 H31C 109.5 . . ?
H31A C31 H31C 109.5 . . ?
H31B C31 H31C 109.5 . . ?
C30 C32 H32A 109.5 . . ?
C30 C32 H32B 109.5 . . ?
H32A C32 H32B 109.5 . . ?
C30 C32 H32C 109.5 . . ?
H32A C32 H32C 109.5 . . ?
H32B C32 H32C 109.5 . . ?
C30 C33 H33A 109.5 . . ?
C30 C33 H33B 109.5 . . ?
H33A C33 H33B 109.5 . . ?
C30 C33 H33C 109.5 . . ?
H33A C33 H33C 109.5 . . ?
H33B C33 H33C 109.5 . . ?

loop_
_geom_bond_atom_site_label_1
_geom_bond_atom_site_label_2
_geom_bond_distance
_geom_bond_site_symmetry_2
_geom_bond_publ_flag
O1 C7 1.3723(15) . ?
O1 N1 1.4414(13) . ?
O2 C7 1.1968(15) . ?
O3 N1 1.4014(13) . ?
O3 C18 1.4626(15) . ?
O4 C29 1.2052(15) . ?
N1 C29 1.4394(16) . ?
C1 C2 1.3861(17) . ?
C1 C6 1.3913(17) . ?
C1 C7 1.4841(17) . ?
C2 C3 1.3839(18) . ?
C2 H2 0.9500 . ?
C3 C4 1.3960(18) . ?
C3 H3 0.9500 . ?
C4 C5 1.3919(18) . ?
C4 C8 1.5344(18) . ?
C5 C6 1.3874(18) . ?
C5 H5 0.9500 . ?
C6 H6 0.9500 . ?
C8 C9 1.527(2) . ?
C8 C11A 1.5296(19) . ?
C8 C10 1.535(2) . ?
C9 H9A 0.9800 . ?
C9 H9B 0.9800 . ?
C9 H9C 0.9800 . ?
C10 H10A 0.9800 . ?
C10 H10B 0.9800 . ?
C10 H10C 0.9800 . ?
C11A H11A 0.9800 . ?
C11A H11B 0.9800 . ?
C11A H11C 0.9800 . ?
C12 C17 1.3845(18) . ?
C12 C13 1.3889(17) . ?
C12 C18 1.5043(18) . ?
C13 C14 1.3810(18) . ?
C13 H13 0.9500 . ?
C14 C15 1.3965(18) . ?
C14 H14 0.9500 . ?
C15 C16 1.3918(18) . ?
C15 C19 1.5327(18) . ?
C16 C17 1.3897(18) . ?
C16 H16 0.9500 . ?
C17 H17 0.9500 . ?
C18 H18A 0.9900 . ?
C18 H18B 0.9900 . ?
C19 C22 1.513(2) . ?
C19 C20 1.518(2) . ?
C19 C21 1.523(2) . ?
C20 H20A 0.9800 . ?
C20 H20B 0.9800 . ?
C20 H20C 0.9800 . ?
C21 H21A 0.9800 . ?
C21 H21B 0.9800 . ?
C21 H21C 0.9800 . ?
C22 H22A 0.9800 . ?
C22 H22B 0.9800 . ?
C22 H22C 0.9800 . ?
C23 C28 1.3885(17) . ?
C23 C24 1.3918(17) . ?
C23 C29 1.4843(17) . ?
C24 C25 1.3792(18) . ?
C24 H24 0.9500 . ?
C25 C26 1.3964(17) . ?
C25 H25 0.9500 . ?
C26 C27 1.3931(17) . ?
C26 C30 1.5314(17) . ?
C27 C28 1.3893(17) . ?
C27 H27 0.9500 . ?
C28 H28 0.9500 . ?
C30 C31 1.5313(19) . ?
C30 C32 1.537(2) . ?
C30 C33 1.5392(19) . ?
C31 H31A 0.9800 . ?
C31 H31B 0.9800 . ?
C31 H31C 0.9800 . ?
C32 H32A 0.9800 . ?
C32 H32B 0.9800 . ?
C32 H32C 0.9800 . ?
C33 H33A 0.9800 . ?
C33 H33B 0.9800 . ?
C33 H33C 0.9800 . ?

loop_
_geom_torsion_atom_site_label_1
_geom_torsion_atom_site_label_2
_geom_torsion_atom_site_label_3
_geom_torsion_atom_site_label_4
_geom_torsion
_geom_torsion_site_symmetry_1
_geom_torsion_site_symmetry_2
_geom_torsion_site_symmetry_3
_geom_torsion_site_symmetry_4
_geom_torsion_publ_flag
C18 O3 N1 C29 -147.14(10) . . . . ?
C18 O3 N1 O1 96.21(10) . . . . ?
C7 O1 N1 O3 -141.60(9) . . . . ?
C7 O1 N1 C29 101.17(11) . . . . ?
C6 C1 C2 C3 0.0(2) . . . . ?
C7 C1 C2 C3 179.66(13) . . . . ?
C1 C2 C3 C4 1.0(2) . . . . ?
C2 C3 C4 C5 -1.2(2) . . . . ?
C2 C3 C4 C8 -178.67(13) . . . . ?
C3 C4 C5 C6 0.40(19) . . . . ?
C8 C4 C5 C6 177.80(12) . . . . ?
C4 C5 C6 C1 0.57(19) . . . . ?
C2 C1 C6 C5 -0.77(19) . . . . ?
C7 C1 C6 C5 179.55(11) . . . . ?
N1 O1 C7 O2 -8.42(17) . . . . ?
N1 O1 C7 C1 172.14(9) . . . . ?
C2 C1 C7 O2 -179.32(13) . . . . ?
C6 C1 C7 O2 0.35(19) . . . . ?
C2 C1 C7 O1 0.10(17) . . . . ?
C6 C1 C7 O1 179.77(10) . . . . ?
C5 C4 C8 C9 19.65(18) . . . . ?
C3 C4 C8 C9 -163.03(13) . . . . ?
C5 C4 C8 C11A 140.52(14) . . . . ?
C3 C4 C8 C11A -42.15(18) . . . . ?
C5 C4 C8 C10 -100.44(15) . . . . ?
C3 C4 C8 C10 76.89(16) . . . . ?
C17 C12 C13 C14 -1.5(2) . . . . ?
C18 C12 C13 C14 177.29(12) . . . . ?
C12 C13 C14 C15 -0.3(2) . . . . ?
C13 C14 C15 C16 1.76(19) . . . . ?
C13 C14 C15 C19 179.99(12) . . . . ?
C14 C15 C16 C17 -1.46(19) . . . . ?
C19 C15 C16 C17 -179.68(12) . . . . ?
C13 C12 C17 C16 1.8(2) . . . . ?
C18 C12 C17 C16 -176.99(12) . . . . ?
C15 C16 C17 C12 -0.3(2) . . . . ?
N1 O3 C18 C12 -74.38(12) . . . . ?
C17 C12 C18 O3 107.33(14) . . . . ?
C13 C12 C18 O3 -71.43(16) . . . . ?
C16 C15 C19 C22 91.85(17) . . . . ?
C14 C15 C19 C22 -86.29(16) . . . . ?
C16 C15 C19 C20 -29.11(19) . . . . ?
C14 C15 C19 C20 152.75(15) . . . . ?
C16 C15 C19 C21 -149.59(15) . . . . ?
C14 C15 C19 C21 32.27(19) . . . . ?
C28 C23 C24 C25 -1.71(18) . . . . ?
C29 C23 C24 C25 179.86(11) . . . . ?
C23 C24 C25 C26 2.05(19) . . . . ?
C24 C25 C26 C27 -0.32(18) . . . . ?
C24 C25 C26 C30 179.85(11) . . . . ?
C25 C26 C27 C28 -1.73(18) . . . . ?
C30 C26 C27 C28 178.10(12) . . . . ?
C24 C23 C28 C27 -0.29(18) . . . . ?
C29 C23 C28 C27 178.04(11) . . . . ?
C26 C27 C28 C23 2.05(19) . . . . ?
O3 N1 C29 O4 -134.01(12) . . . . ?
O1 N1 C29 O4 -19.34(16) . . . . ?
O3 N1 C29 C23 50.36(13) . . . . ?
O1 N1 C29 C23 165.03(9) . . . . ?
C28 C23 C29 O4 -141.90(14) . . . . ?
C24 C23 C29 O4 36.46(18) . . . . ?
C28 C23 C29 N1 33.53(16) . . . . ?
C24 C23 C29 N1 -148.11(11) . . . . ?
C27 C26 C30 C31 2.80(18) . . . . ?
C25 C26 C30 C31 -177.39(12) . . . . ?
C27 C26 C30 C32 -117.71(14) . . . . ?
C25 C26 C30 C32 62.11(15) . . . . ?
C27 C26 C30 C33 123.19(13) . . . . ?
C25 C26 C30 C33 -56.99(16) . . . . ?

loop_
_cod_related_entry_id
_cod_related_entry_database
_cod_related_entry_code
1 ChemSpider 9908725
